data_7161098
loop_
_publ_author_name
'Natarajan, Nithya'
'Mouttousadeappane, Dhanavardini'
'Gnanasambandam, Vasuki'

_publ_section_title
;
 Multicomponent domino synthesis of 6-azabicyclo[3.2.1]octanes and their
 cascade ring expansion toward 2-azabicyclo[4.3.1]decanes.
;
_journal_issue 12
_journal_name_full 'Organic &amp; biomolecular chemistry'
_journal_page_first 2469
_journal_page_last 2480
_journal_paper_doi 10.1039/d5ob01817j
_journal_volume 24
_journal_year 2026
_chemical_formula_moiety '0.727(C33 H22 N6 O3)'
_chemical_formula_sum 'C24 H16 N4.36 O2.18'
_chemical_formula_weight 400.41
_space_group_crystal_system orthorhombic
_space_group_IT_number 56
_space_group_name_Hall '-P 2ab 2ac'
_space_group_name_H-M_alt 'P c c n'
_atom_sites_solution_hydrogens mixed
_atom_sites_solution_primary direct
_audit_creation_date 2025-12-16
_audit_creation_method
;
Olex2 1.5
(compiled 2025.07.13 svn.rb7424aed for OlexSys, GUI svn.r7308)
;
_audit_update_record
;
2025-12-28 deposited with the CCDC.	2026-02-19 downloaded from the CCDC.
;
_cell_angle_alpha 90
_cell_angle_beta 90
_cell_angle_gamma 90
_cell_formula_units_Z 11
_cell_length_a 27.0007(18)
_cell_length_b 21.4303(10)
_cell_length_c 9.5534(4)
_cell_measurement_reflns_used 5761
_cell_measurement_temperature 295(2)
_cell_measurement_theta_max 29.1431
_cell_measurement_theta_min 3.7655
_cell_volume 5527.9(5)
_computing_cell_refinement
;
CrysAlisPro, Agilent Technologies,
Version 1.171.36.21 (release 14-08-2012 CrysAlis171 .NET)
(compiled Sep 14 2012,17:21:16)
;
_computing_data_collection
;
CrysAlisPro, Agilent Technologies,
Version 1.171.36.21 (release 14-08-2012 CrysAlis171 .NET)
(compiled Sep 14 2012,17:21:16)
;
_computing_data_reduction
;
CrysAlisPro, Agilent Technologies,
Version 1.171.36.21 (release 14-08-2012 CrysAlis171 .NET)
(compiled Sep 14 2012,17:21:16)
;
_computing_molecular_graphics 'Olex2 1.5 (Dolomanov et al., 2009)'
_computing_publication_material 'Olex2 1.5 (Dolomanov et al., 2009)'
_computing_structure_refinement 'SHELXL 2019/3 (Sheldrick, 2015)'
_computing_structure_solution 'SHELXS  (Sheldrick, 2008)'
_diffrn_ambient_temperature 295(2)
_diffrn_detector_area_resol_mean 15.9821
_diffrn_measured_fraction_theta_full 0.995
_diffrn_measured_fraction_theta_max 0.900
_diffrn_measurement_details
;
#__ type_ start__ end____ width___ exp.time_
  1 omega  -25.00   23.00   1.0000   72.0000
omega____ theta____ kappa____ phi______ frames
    -      -17.4178  -99.0000  150.0000 48

#__ type_ start__ end____ width___ exp.time_
  2 omega  -79.00  -37.00   1.0000   72.0000
omega____ theta____ kappa____ phi______ frames
    -      -17.4178 -178.0000   60.0000 42

#__ type_ start__ end____ width___ exp.time_
  3 omega  -88.00  -62.00   1.0000   72.0000
omega____ theta____ kappa____ phi______ frames
    -      -17.4178 -178.0000  -30.0000 26

#__ type_ start__ end____ width___ exp.time_
  4 omega  -87.00  -42.00   1.0000   72.0000
omega____ theta____ kappa____ phi______ frames
    -      -17.4178 -178.0000   90.0000 45

#__ type_ start__ end____ width___ exp.time_
  5 omega   -2.00   34.00   1.0000   72.0000
omega____ theta____ kappa____ phi______ frames
    -      -17.4178   57.0000   30.0000 36

#__ type_ start__ end____ width___ exp.time_
  6 omega  -11.00   55.00   1.0000   72.0000
omega____ theta____ kappa____ phi______ frames
    -      -17.4178    0.0000  -60.0000 66

#__ type_ start__ end____ width___ exp.time_
  7 omega   -2.00   25.00   1.0000   72.0000
omega____ theta____ kappa____ phi______ frames
    -      -17.4178  -19.0000 -120.0000 27
;
_diffrn_measurement_device_type 'Xcalibur, Eos'
_diffrn_measurement_method '\w scans'
_diffrn_orient_matrix_UB_11 0.0027788000
_diffrn_orient_matrix_UB_12 -0.0326216000
_diffrn_orient_matrix_UB_13 0.0098255000
_diffrn_orient_matrix_UB_21 0.0246779000
_diffrn_orient_matrix_UB_22 0.0047351000
_diffrn_orient_matrix_UB_23 0.0230600000
_diffrn_orient_matrix_UB_31 -0.0085458000
_diffrn_orient_matrix_UB_32 0.0030007000
_diffrn_orient_matrix_UB_33 0.0699027000
_diffrn_radiation_monochromator graphite
_diffrn_radiation_type 'Mo K\a'
_diffrn_radiation_wavelength 0.71073
_diffrn_reflns_av_R_equivalents 0.0421
_diffrn_reflns_av_unetI/netI 0.0323
_diffrn_reflns_Laue_measured_fraction_full 0.995
_diffrn_reflns_Laue_measured_fraction_max 0.900
_diffrn_reflns_limit_h_max 28
_diffrn_reflns_limit_h_min -36
_diffrn_reflns_limit_k_max 28
_diffrn_reflns_limit_k_min -28
_diffrn_reflns_limit_l_max 11
_diffrn_reflns_limit_l_min -12
_diffrn_reflns_number 29729
_diffrn_reflns_point_group_measured_fraction_full 0.995
_diffrn_reflns_point_group_measured_fraction_max 0.900
_diffrn_reflns_theta_full 25.000
_diffrn_reflns_theta_max 29.208
_diffrn_reflns_theta_min 4.092
_diffrn_source 'Enhance (Mo) X-ray Source'
_exptl_absorpt_coefficient_mu 0.088
_exptl_absorpt_correction_T_max 1.00000
_exptl_absorpt_correction_T_min 0.91999
_exptl_absorpt_correction_type multi-scan
_exptl_absorpt_process_details
;
CrysAlisPro, Agilent Technologies,
Version 1.171.36.21 (release 14-08-2012 CrysAlis171 .NET)
(compiled Sep 14 2012,17:21:16)
Empirical absorption correction using spherical harmonics,
 implemented in SCALE3 ABSPACK scaling algorithm.
;
_exptl_crystal_colour yellow
_exptl_crystal_colour_primary yellow
_exptl_crystal_density_diffrn 1.323
_exptl_crystal_description block
_exptl_crystal_F_000 2288
_exptl_crystal_size_max 0.52
_exptl_crystal_size_mid 0.28
_exptl_crystal_size_min 0.2
_refine_diff_density_max 0.180
_refine_diff_density_min -0.182
_refine_diff_density_rms 0.035
_refine_ls_extinction_method none
_refine_ls_goodness_of_fit_ref 1.017
_refine_ls_hydrogen_treatment mixed
_refine_ls_matrix_type full
_refine_ls_number_parameters 389
_refine_ls_number_reflns 6745
_refine_ls_number_restraints 0
_refine_ls_restrained_S_all 1.017
_refine_ls_R_factor_all 0.0824
_refine_ls_R_factor_gt 0.0500
_refine_ls_shift/su_max 0.000
_refine_ls_shift/su_mean 0.000
_refine_ls_structure_factor_coef Fsqd
_refine_ls_weighting_details 'w=1/[\s^2^(Fo^2^)+(0.0459P)^2^+1.5901P] where P=(Fo^2^+2Fc^2^)/3'
_refine_ls_weighting_scheme calc
_refine_ls_wR_factor_gt 0.1076
_refine_ls_wR_factor_ref 0.1232
_reflns_Friedel_coverage 0.000
_reflns_number_gt 4623
_reflns_number_total 6745
_reflns_threshold_expression 'I > 2\s(I)'
_cod_data_source_file d5ob01817j2.cif
_cod_data_source_block gv-nn-01-g
_cod_database_code 7161098
_shelx_shelxl_version_number 2019/3
_chemical_oxdiff_formula 'C26 H22 N2 O1'
_chemical_oxdiff_usercomment 'YELLOW COLOUR BLOCK, 295K, 0.52 0.20 0.28'
_shelx_space_group_comment
;
The symmetry employed for this shelxl refinement is uniquely defined
by the following loop, which should always be used as a source of
symmetry information in preference to the above space-group names.
They are only intended as comments.
;
_shelx_estimated_absorpt_t_max 0.983
_shelx_estimated_absorpt_t_min 0.956
_reflns_odcompleteness_completeness 99.33
_reflns_odcompleteness_iscentric 1
_reflns_odcompleteness_theta 26.32
_olex2_refinement_description
;
1.a Ternary CH refined with riding coordinates:
 C2(H2), C7(H7)
1.b Aromatic/amide H refined with riding coordinates:
 C13(H13), C16(H16), C18(H18), C19(H19), C22(H22), C23(H23), C24(H24),
 C25(H25), C26(H26), C27(H27), C29(H29), C33(H33)
1.c Idealised Me refined as rotating group:
 C30(H30A,H30B,H30C), C32(H32A,H32B,H32C)
;
_olex2_submission_original_sample_id GV-NN-01
_olex2_submission_special_instructions 'No special instructions were received'

loop_
_space_group_symop_operation_xyz
'x, y, z'
'-x+1/2, -y+1/2, z'
'x+1/2, -y, -z+1/2'
'-x, y+1/2, -z+1/2'
'-x, -y, -z'
'x-1/2, y-1/2, -z'
'-x-1/2, y, z-1/2'
'x, -y-1/2, z-1/2'

loop_
_atom_site_label
_atom_site_type_symbol
_atom_site_fract_x
_atom_site_fract_y
_atom_site_fract_z
_atom_site_U_iso_or_equiv
_atom_site_adp_type
_atom_site_occupancy
_atom_site_site_symmetry_order
_atom_site_calc_flag
_atom_site_refinement_flags_posn
_atom_site_refinement_flags_adp
_atom_site_refinement_flags_occupancy
_atom_site_disorder_assembly
_atom_site_disorder_group
O1 O 0.11493(5) 0.57190(6) 0.79568(11) 0.0524(3) Uani 1 1 d . . . . .
O2 O -0.00796(7) 0.77450(9) 1.4375(2) 0.1153(7) Uani 1 1 d . . . . .
O3 O 0.17851(11) 0.24770(7) 1.18846(17) 0.1295(9) Uani 1 1 d . . . . .
N1 N 0.15121(5) 0.60177(6) 1.00040(12) 0.0376(3) Uani 1 1 d . . . . .
N2 N 0.13686(5) 0.53706(6) 1.19174(11) 0.0338(3) Uani 1 1 d . . . . .
N3 N 0.27624(6) 0.61800(8) 1.21703(16) 0.0460(3) Uani 1 1 d . . . . .
H3A H 0.3072(9) 0.6023(10) 1.244(2) 0.067(6) Uiso 1 1 d . . . . .
H3B H 0.2747(7) 0.6601(10) 1.205(2) 0.061(6) Uiso 1 1 d . . . . .
N4 N 0.19353(6) 0.73961(7) 1.20536(19) 0.0618(4) Uani 1 1 d . . . . .
N5 N 0.31377(7) 0.46255(8) 1.3274(2) 0.0782(6) Uani 1 1 d . . . . .
N6 N 0.02735(7) 0.44575(9) 0.86709(17) 0.0687(5) Uani 1 1 d . . . . .
C1 C 0.15752(5) 0.58694(7) 1.12913(15) 0.0330(3) Uani 1 1 d . . . . .
C2 C 0.15047(6) 0.60384(7) 1.37862(15) 0.0377(3) Uani 1 1 d . . . . .
H2 H 0.169924 0.607054 1.464925 0.045 Uiso 1 1 calc R U . . .
C3 C 0.11916(6) 0.56268(7) 0.92108(15) 0.0381(3) Uani 1 1 d . . . . .
C4 C 0.18511(6) 0.62035(7) 1.24839(15) 0.0359(3) Uani 1 1 d . . . . .
C5 C 0.14197(6) 0.53376(7) 1.34397(14) 0.0354(3) Uani 1 1 d . . . . .
C6 C 0.09075(6) 0.51420(7) 0.99567(15) 0.0361(3) Uani 1 1 d . . . . .
C7 C 0.18971(6) 0.49679(7) 1.38140(16) 0.0398(4) Uani 1 1 d . . . . .
H7 H 0.192437 0.496237 1.483683 0.048 Uiso 1 1 calc R U . . .
C8 C 0.23530(6) 0.53035(7) 1.32491(16) 0.0416(4) Uani 1 1 d . . . . .
C9 C 0.23559(6) 0.58828(7) 1.26752(15) 0.0372(3) Uani 1 1 d . . . . .
C10 C 0.05530(6) 0.47739(8) 0.92197(16) 0.0459(4) Uani 1 1 d . . . . .
C11 C 0.18788(6) 0.42957(7) 1.33256(16) 0.0426(4) Uani 1 1 d . . . . .
C12 C 0.09880(5) 0.50412(7) 1.13529(14) 0.0335(3) Uani 1 1 d . . . . .
C13 C 0.06462(6) 0.64266(8) 1.30474(17) 0.0433(4) Uani 1 1 d . . . . .
H13 H 0.062810 0.611543 1.237080 0.052 Uiso 1 1 calc R U . . .
C14 C 0.18950(6) 0.68764(8) 1.22343(18) 0.0423(4) Uani 1 1 d . . . . .
C15 C 0.09615(6) 0.49648(7) 1.37840(15) 0.0385(4) Uani 1 1 d . . . . .
C16 C 0.03499(7) 0.43243(8) 1.25828(17) 0.0477(4) Uani 1 1 d . . . . .
H16 H 0.020689 0.417292 1.176480 0.057 Uiso 1 1 calc R U . . .
C17 C 0.07453(6) 0.47366(7) 1.25408(15) 0.0373(3) Uani 1 1 d . . . . .
C18 C 0.07801(7) 0.47843(8) 1.50700(17) 0.0499(4) Uani 1 1 d . . . . .
H18 H 0.091975 0.493351 1.589453 0.060 Uiso 1 1 calc R U . . .
C19 C 0.03847(8) 0.43752(9) 1.50989(19) 0.0602(5) Uani 1 1 d . . . . .
H19 H 0.025610 0.425110 1.595796 0.072 Uiso 1 1 calc R U . . .
C20 C 0.10594(6) 0.64568(7) 1.38990(16) 0.0408(4) Uani 1 1 d . . . . .
C21 C 0.27978(7) 0.49431(8) 1.3273(2) 0.0520(4) Uani 1 1 d . . . . .
C22 C 0.02590(7) 0.68452(8) 1.31715(19) 0.0519(4) Uani 1 1 d . . . . .
H22 H -0.001501 0.681354 1.258616 0.062 Uiso 1 1 calc R U . . .
C23 C 0.01757(8) 0.41460(9) 1.38838(19) 0.0600(5) Uani 1 1 d . . . . .
H23 H -0.008707 0.386661 1.394160 0.072 Uiso 1 1 calc R U . . .
C24 C 0.17741(8) 0.38216(8) 1.42473(19) 0.0592(5) Uani 1 1 d . . . . .
H24 H 0.172326 0.391711 1.518595 0.071 Uiso 1 1 calc R U . . .
C25 C 0.19614(8) 0.41386(8) 1.19349(18) 0.0540(5) Uani 1 1 d . . . . .
H25 H 0.203988 0.444970 1.129356 0.065 Uiso 1 1 calc R U . . .
C26 C 0.17422(10) 0.32058(9) 1.3818(2) 0.0756(7) Uani 1 1 d . . . . .
H26 H 0.167208 0.289176 1.446048 0.091 Uiso 1 1 calc R U . . .
C27 C 0.10680(8) 0.69244(11) 1.4897(2) 0.0772(7) Uani 1 1 d . . . . .
H27 H 0.133718 0.695428 1.550033 0.093 Uiso 1 1 calc R U . . .
C28 C 0.02812(8) 0.73062(10) 1.4160(3) 0.0707(6) Uani 1 1 d . . . . .
C29 C 0.19290(10) 0.35327(10) 1.1496(2) 0.0746(7) Uani 1 1 d . . . . .
H29 H 0.198389 0.343553 1.055954 0.090 Uiso 1 1 calc R U . . .
C30 C 0.1744(2) 0.19709(11) 1.2831(3) 0.164(2) Uani 1 1 d . . . . .
H30A H 0.175700 0.158506 1.232133 0.246 Uiso 1 1 calc R U . . .
H30B H 0.143495 0.199867 1.332307 0.246 Uiso 1 1 calc R U . . .
H30C H 0.201250 0.198587 1.348878 0.246 Uiso 1 1 calc R U . . .
C31 C 0.18155(11) 0.30655(9) 1.2433(2) 0.0794(7) Uani 1 1 d . . . . .
C32 C -0.05234(11) 0.76870(15) 1.3629(4) 0.1256(12) Uani 1 1 d . . . . .
H32A H -0.045808 0.772551 1.264547 0.188 Uiso 1 1 calc R U . . .
H32B H -0.074856 0.800932 1.391567 0.188 Uiso 1 1 calc R U . . .
H32C H -0.066801 0.728624 1.381584 0.188 Uiso 1 1 calc R U . . .
C33 C 0.06885(10) 0.73438(13) 1.5013(3) 0.0993(9) Uani 1 1 d . . . . .
H33 H 0.070690 0.765896 1.567974 0.119 Uiso 1 1 calc R U . . .

loop_
_atom_site_aniso_label
_atom_site_aniso_U_11
_atom_site_aniso_U_22
_atom_site_aniso_U_33
_atom_site_aniso_U_23
_atom_site_aniso_U_13
_atom_site_aniso_U_12
O1 0.0621(8) 0.0673(8) 0.0278(6) 0.0074(5) -0.0046(5) -0.0053(6)
O2 0.0769(12) 0.1053(14) 0.1636(19) -0.0414(13) 0.0101(13) 0.0333(11)
O3 0.278(3) 0.0438(8) 0.0671(10) -0.0102(7) -0.0288(13) -0.0008(13)
N1 0.0363(7) 0.0441(7) 0.0323(6) 0.0069(5) -0.0003(5) -0.0027(6)
N2 0.0381(7) 0.0381(6) 0.0253(6) 0.0017(5) -0.0032(5) -0.0086(6)
N3 0.0340(8) 0.0456(8) 0.0584(9) 0.0110(7) -0.0063(7) -0.0043(7)
N4 0.0474(9) 0.0423(9) 0.0957(13) 0.0107(8) -0.0136(9) -0.0055(7)
N5 0.0561(11) 0.0513(10) 0.1273(17) 0.0020(10) -0.0243(11) 0.0056(9)
N6 0.0714(11) 0.0877(12) 0.0471(9) -0.0123(8) -0.0121(8) -0.0272(10)
C1 0.0303(7) 0.0351(7) 0.0337(7) 0.0028(6) -0.0007(6) -0.0034(6)
C2 0.0419(9) 0.0411(8) 0.0300(7) -0.0013(6) -0.0065(6) -0.0102(7)
C3 0.0374(8) 0.0466(9) 0.0304(8) 0.0009(6) 0.0001(6) 0.0023(7)
C4 0.0340(8) 0.0350(7) 0.0387(8) 0.0024(6) -0.0056(6) -0.0066(6)
C5 0.0433(9) 0.0394(8) 0.0235(7) 0.0007(6) -0.0042(6) -0.0088(7)
C6 0.0353(8) 0.0451(8) 0.0279(7) -0.0043(6) -0.0017(6) -0.0039(7)
C7 0.0499(10) 0.0385(8) 0.0310(7) 0.0032(6) -0.0090(7) -0.0076(7)
C8 0.0405(9) 0.0422(8) 0.0421(9) 0.0035(7) -0.0116(7) -0.0041(7)
C9 0.0359(8) 0.0385(8) 0.0371(8) 0.0009(6) -0.0088(6) -0.0049(7)
C10 0.0479(10) 0.0599(10) 0.0300(8) -0.0042(7) -0.0030(7) -0.0082(8)
C11 0.0520(10) 0.0384(8) 0.0374(8) 0.0035(6) -0.0092(7) -0.0055(7)
C12 0.0344(8) 0.0361(7) 0.0298(7) -0.0034(6) -0.0018(6) -0.0054(6)
C13 0.0447(9) 0.0455(9) 0.0399(8) -0.0028(7) -0.0011(7) -0.0050(8)
C14 0.0327(8) 0.0400(9) 0.0542(10) 0.0032(7) -0.0087(7) -0.0052(7)
C15 0.0457(9) 0.0391(8) 0.0306(7) -0.0011(6) 0.0001(7) -0.0098(7)
C16 0.0520(10) 0.0495(10) 0.0415(9) -0.0032(7) -0.0010(8) -0.0188(8)
C17 0.0425(9) 0.0391(8) 0.0302(7) -0.0011(6) 0.0004(6) -0.0088(7)
C18 0.0647(12) 0.0538(10) 0.0310(8) 0.0004(7) 0.0044(8) -0.0158(9)
C19 0.0748(13) 0.0660(12) 0.0399(9) 0.0036(8) 0.0134(9) -0.0258(10)
C20 0.0418(9) 0.0440(8) 0.0367(8) -0.0054(7) 0.0020(7) -0.0092(7)
C21 0.0480(10) 0.0417(9) 0.0662(12) 0.0070(8) -0.0178(9) -0.0067(8)
C22 0.0433(10) 0.0557(10) 0.0567(11) 0.0066(8) 0.0022(8) -0.0040(8)
C23 0.0647(13) 0.0618(11) 0.0534(11) 0.0025(9) 0.0085(9) -0.0316(10)
C24 0.0939(15) 0.0436(9) 0.0400(9) 0.0052(7) -0.0088(9) -0.0102(10)
C25 0.0739(13) 0.0483(10) 0.0397(9) 0.0034(7) -0.0047(9) -0.0028(9)
C26 0.133(2) 0.0414(10) 0.0525(12) 0.0074(8) -0.0112(13) -0.0131(12)
C27 0.0589(13) 0.0923(16) 0.0805(15) -0.0488(13) -0.0129(11) 0.0050(12)
C28 0.0553(12) 0.0674(13) 0.0893(16) -0.0164(12) 0.0154(12) 0.0074(10)
C29 0.125(2) 0.0567(12) 0.0417(10) -0.0063(9) -0.0090(12) 0.0052(12)
C30 0.364(7) 0.0410(13) 0.087(2) 0.0000(13) -0.033(3) -0.006(2)
C31 0.139(2) 0.0427(10) 0.0560(12) -0.0078(9) -0.0232(13) -0.0013(12)
C32 0.0714(18) 0.106(2) 0.200(4) 0.004(2) 0.009(2) 0.0353(17)
C33 0.0778(17) 0.1010(19) 0.119(2) -0.0702(17) -0.0067(16) 0.0153(15)

loop_
_atom_type_symbol
_atom_type_description
_atom_type_scat_dispersion_real
_atom_type_scat_dispersion_imag
_atom_type_scat_source
C C 0.0033 0.0016 'International Tables Vol C Tables 4.2.6.8 and 6.1.1.4'
H H 0.0000 0.0000 'International Tables Vol C Tables 4.2.6.8 and 6.1.1.4'
N N 0.0061 0.0033 'International Tables Vol C Tables 4.2.6.8 and 6.1.1.4'
O O 0.0106 0.0060 'International Tables Vol C Tables 4.2.6.8 and 6.1.1.4'

loop_
_geom_angle_atom_site_label_1
_geom_angle_atom_site_label_2
_geom_angle_atom_site_label_3
_geom_angle
_geom_angle_site_symmetry_1
_geom_angle_site_symmetry_3
_geom_angle_publ_flag
C28 O2 C32 118.1(2) . . ?
C31 O3 C30 117.78(18) . . ?
C1 N1 C3 116.48(12) . . ?
C1 N2 C5 116.18(11) . . ?
C1 N2 C12 123.36(12) . . ?
C12 N2 C5 116.17(11) . . ?
H3A N3 H3B 115.5(18) . . ?
C9 N3 H3A 116.9(13) . . ?
C9 N3 H3B 118.2(13) . . ?
N1 C1 N2 124.63(13) . . ?
N1 C1 C4 131.28(13) . . ?
N2 C1 C4 103.96(11) . . ?
C4 C2 H2 109.0 . . ?
C5 C2 H2 109.0 . . ?
C5 C2 C4 97.74(11) . . ?
C20 C2 H2 109.0 . . ?
C20 C2 C4 113.09(12) . . ?
C20 C2 C5 118.23(13) . . ?
O1 C3 N1 119.00(14) . . ?
O1 C3 C6 122.68(14) . . ?
N1 C3 C6 118.27(12) . . ?
C1 C4 C2 100.97(11) . . ?
C9 C4 C1 108.03(12) . . ?
C9 C4 C2 109.13(12) . . ?
C14 C4 C1 112.11(12) . . ?
C14 C4 C2 113.08(13) . . ?
C14 C4 C9 112.80(12) . . ?
N2 C5 C2 100.31(11) . . ?
N2 C5 C7 109.37(12) . . ?
N2 C5 C15 99.50(11) . . ?
C7 C5 C2 108.71(12) . . ?
C15 C5 C2 125.88(13) . . ?
C15 C5 C7 111.08(12) . . ?
C10 C6 C3 120.01(13) . . ?
C12 C6 C3 119.96(13) . . ?
C12 C6 C10 120.03(14) . . ?
C5 C7 H7 107.3 . . ?
C8 C7 C5 110.35(12) . . ?
C8 C7 H7 107.3 . . ?
C11 C7 C5 112.76(12) . . ?
C11 C7 H7 107.3 . . ?
C11 C7 C8 111.45(14) . . ?
C9 C8 C7 125.40(14) . . ?
C9 C8 C21 119.75(15) . . ?
C21 C8 C7 114.73(14) . . ?
N3 C9 C4 117.68(13) . . ?
C8 C9 N3 125.28(15) . . ?
C8 C9 C4 116.86(13) . . ?
N6 C10 C6 176.88(19) . . ?
C24 C11 C7 120.83(15) . . ?
C24 C11 C25 117.84(16) . . ?
C25 C11 C7 121.33(14) . . ?
N2 C12 C6 115.16(13) . . ?
N2 C12 C17 105.22(12) . . ?
C6 C12 C17 139.00(14) . . ?
C20 C13 H13 119.0 . . ?
C20 C13 C22 121.97(16) . . ?
C22 C13 H13 119.0 . . ?
N4 C14 C4 178.94(18) . . ?
C17 C15 C5 109.82(12) . . ?
C18 C15 C5 129.38(14) . . ?
C18 C15 C17 120.41(14) . . ?
C17 C16 H16 121.2 . . ?
C23 C16 H16 121.2 . . ?
C23 C16 C17 117.64(15) . . ?
C15 C17 C12 108.23(12) . . ?
C16 C17 C12 130.63(14) . . ?
C16 C17 C15 121.01(14) . . ?
C15 C18 H18 121.0 . . ?
C15 C18 C19 118.07(15) . . ?
C19 C18 H18 121.0 . . ?
C18 C19 H19 119.2 . . ?
C23 C19 C18 121.64(16) . . ?
C23 C19 H19 119.2 . . ?
C13 C20 C2 125.12(14) . . ?
C13 C20 C27 116.93(17) . . ?
C27 C20 C2 117.91(15) . . ?
N5 C21 C8 176.08(18) . . ?
C13 C22 H22 120.2 . . ?
C28 C22 C13 119.65(18) . . ?
C28 C22 H22 120.2 . . ?
C16 C23 H23 119.4 . . ?
C19 C23 C16 121.22(16) . . ?
C19 C23 H23 119.4 . . ?
C11 C24 H24 119.1 . . ?
C11 C24 C26 121.87(17) . . ?
C26 C24 H24 119.1 . . ?
C11 C25 H25 119.5 . . ?
C29 C25 C11 120.91(17) . . ?
C29 C25 H25 119.5 . . ?
C24 C26 H26 120.5 . . ?
C31 C26 C24 119.04(18) . . ?
C31 C26 H26 120.5 . . ?
C20 C27 H27 119.4 . . ?
C33 C27 C20 121.3(2) . . ?
C33 C27 H27 119.4 . . ?
O2 C28 C33 116.2(2) . . ?
C22 C28 O2 124.6(2) . . ?
C22 C28 C33 119.20(19) . . ?
C25 C29 H29 119.9 . . ?
C25 C29 C31 120.30(18) . . ?
C31 C29 H29 119.9 . . ?
O3 C30 H30A 109.5 . . ?
O3 C30 H30B 109.5 . . ?
O3 C30 H30C 109.5 . . ?
H30A C30 H30B 109.5 . . ?
H30A C30 H30C 109.5 . . ?
H30B C30 H30C 109.5 . . ?
O3 C31 C26 124.3(2) . . ?
O3 C31 C29 115.72(19) . . ?
C26 C31 C29 120.01(18) . . ?
O2 C32 H32A 109.5 . . ?
O2 C32 H32B 109.5 . . ?
O2 C32 H32C 109.5 . . ?
H32A C32 H32B 109.5 . . ?
H32A C32 H32C 109.5 . . ?
H32B C32 H32C 109.5 . . ?
C27 C33 C28 120.9(2) . . ?
C27 C33 H33 119.5 . . ?
C28 C33 H33 119.5 . . ?

loop_
_geom_bond_atom_site_label_1
_geom_bond_atom_site_label_2
_geom_bond_distance
_geom_bond_site_symmetry_2
_geom_bond_publ_flag
O1 C3 1.2195(17) . ?
O2 C28 1.370(3) . ?
O2 C32 1.400(4) . ?
O3 C30 1.416(3) . ?
O3 C31 1.368(2) . ?
N1 C1 1.2816(18) . ?
N1 C3 1.423(2) . ?
N2 C1 1.3459(18) . ?
N2 C5 1.4626(17) . ?
N2 C12 1.3583(18) . ?
N3 H3A 0.94(2) . ?
N3 H3B 0.91(2) . ?
N3 C9 1.357(2) . ?
N4 C14 1.132(2) . ?
N5 C21 1.143(2) . ?
N6 C10 1.142(2) . ?
C1 C4 1.538(2) . ?
C2 H2 0.9800 . ?
C2 C4 1.596(2) . ?
C2 C5 1.555(2) . ?
C2 C20 1.504(2) . ?
C3 C6 1.475(2) . ?
C4 C9 1.537(2) . ?
C4 C14 1.466(2) . ?
C5 C7 1.555(2) . ?
C5 C15 1.509(2) . ?
C6 C10 1.426(2) . ?
C6 C12 1.369(2) . ?
C7 H7 0.9800 . ?
C7 C8 1.525(2) . ?
C7 C11 1.515(2) . ?
C8 C9 1.357(2) . ?
C8 C21 1.428(2) . ?
C11 C24 1.374(2) . ?
C11 C25 1.389(2) . ?
C12 C17 1.464(2) . ?
C13 H13 0.9300 . ?
C13 C20 1.382(2) . ?
C13 C22 1.383(2) . ?
C15 C17 1.411(2) . ?
C15 C18 1.378(2) . ?
C16 H16 0.9300 . ?
C16 C17 1.387(2) . ?
C16 C23 1.383(2) . ?
C18 H18 0.9300 . ?
C18 C19 1.382(2) . ?
C19 H19 0.9300 . ?
C19 C23 1.381(3) . ?
C20 C27 1.383(2) . ?
C22 H22 0.9300 . ?
C22 C28 1.368(3) . ?
C23 H23 0.9300 . ?
C24 H24 0.9300 . ?
C24 C26 1.385(3) . ?
C25 H25 0.9300 . ?
C25 C29 1.367(3) . ?
C26 H26 0.9300 . ?
C26 C31 1.371(3) . ?
C27 H27 0.9300 . ?
C27 C33 1.367(3) . ?
C28 C33 1.371(3) . ?
C29 H29 0.9300 . ?
C29 C31 1.378(3) . ?
C30 H30A 0.9600 . ?
C30 H30B 0.9600 . ?
C30 H30C 0.9600 . ?
C32 H32A 0.9600 . ?
C32 H32B 0.9600 . ?
C32 H32C 0.9600 . ?
C33 H33 0.9300 . ?

loop_
_geom_torsion_atom_site_label_1
_geom_torsion_atom_site_label_2
_geom_torsion_atom_site_label_3
_geom_torsion_atom_site_label_4
_geom_torsion
_geom_torsion_site_symmetry_1
_geom_torsion_site_symmetry_2
_geom_torsion_site_symmetry_3
_geom_torsion_site_symmetry_4
_geom_torsion_publ_flag
O1 C3 C6 C10 -2.4(2) . . . . ?
O1 C3 C6 C12 176.94(15) . . . . ?
O2 C28 C33 C27 179.3(3) . . . . ?
N1 C1 C4 C2 144.36(16) . . . . ?
N1 C1 C4 C9 -101.18(18) . . . . ?
N1 C1 C4 C14 23.7(2) . . . . ?
N1 C3 C6 C10 174.99(14) . . . . ?
N1 C3 C6 C12 -5.7(2) . . . . ?
N2 C1 C4 C2 -31.63(14) . . . . ?
N2 C1 C4 C9 82.83(14) . . . . ?
N2 C1 C4 C14 -152.28(13) . . . . ?
N2 C5 C7 C8 62.10(15) . . . . ?
N2 C5 C7 C11 -63.25(16) . . . . ?
N2 C5 C15 C17 9.40(16) . . . . ?
N2 C5 C15 C18 -177.84(17) . . . . ?
N2 C12 C17 C15 7.07(17) . . . . ?
N2 C12 C17 C16 -177.08(17) . . . . ?
C1 N1 C3 O1 -174.39(15) . . . . ?
C1 N1 C3 C6 8.2(2) . . . . ?
C1 N2 C5 C2 23.02(16) . . . . ?
C1 N2 C5 C7 -91.15(15) . . . . ?
C1 N2 C5 C15 152.40(13) . . . . ?
C1 N2 C12 C6 16.1(2) . . . . ?
C1 N2 C12 C17 -156.60(14) . . . . ?
C1 C4 C9 N3 103.96(15) . . . . ?
C1 C4 C9 C8 -71.50(17) . . . . ?
C2 C4 C9 N3 -147.10(13) . . . . ?
C2 C4 C9 C8 37.45(18) . . . . ?
C2 C5 C7 C8 -46.52(16) . . . . ?
C2 C5 C7 C11 -171.87(12) . . . . ?
C2 C5 C15 C17 119.58(15) . . . . ?
C2 C5 C15 C18 -67.7(2) . . . . ?
C2 C20 C27 C33 176.5(2) . . . . ?
C3 N1 C1 N2 1.3(2) . . . . ?
C3 N1 C1 C4 -173.97(15) . . . . ?
C3 C6 C12 N2 -5.9(2) . . . . ?
C3 C6 C12 C17 163.29(17) . . . . ?
C4 C2 C5 N2 -39.28(13) . . . . ?
C4 C2 C5 C7 75.39(13) . . . . ?
C4 C2 C5 C15 -149.08(14) . . . . ?
C4 C2 C20 C13 74.50(19) . . . . ?
C4 C2 C20 C27 -103.01(19) . . . . ?
C5 N2 C1 N1 -170.37(14) . . . . ?
C5 N2 C1 C4 5.96(17) . . . . ?
C5 N2 C12 C6 171.89(13) . . . . ?
C5 N2 C12 C17 -0.81(17) . . . . ?
C5 C2 C4 C1 43.60(13) . . . . ?
C5 C2 C4 C9 -70.03(13) . . . . ?
C5 C2 C4 C14 163.55(12) . . . . ?
C5 C2 C20 C13 -38.8(2) . . . . ?
C5 C2 C20 C27 143.71(17) . . . . ?
C5 C7 C8 C9 8.6(2) . . . . ?
C5 C7 C8 C21 -167.39(14) . . . . ?
C5 C7 C11 C24 -101.32(19) . . . . ?
C5 C7 C11 C25 77.9(2) . . . . ?
C5 C15 C17 C12 -10.64(18) . . . . ?
C5 C15 C17 C16 173.04(15) . . . . ?
C5 C15 C18 C19 -171.89(17) . . . . ?
C6 C12 C17 C15 -162.83(19) . . . . ?
C6 C12 C17 C16 13.0(3) . . . . ?
C7 C5 C15 C17 -105.74(15) . . . . ?
C7 C5 C15 C18 67.0(2) . . . . ?
C7 C8 C9 N3 -179.85(15) . . . . ?
C7 C8 C9 C4 -4.8(2) . . . . ?
C7 C11 C24 C26 178.2(2) . . . . ?
C7 C11 C25 C29 -177.94(19) . . . . ?
C8 C7 C11 C24 133.93(17) . . . . ?
C8 C7 C11 C25 -46.8(2) . . . . ?
C10 C6 C12 N2 173.37(14) . . . . ?
C10 C6 C12 C17 -17.4(3) . . . . ?
C11 C7 C8 C9 134.71(16) . . . . ?
C11 C7 C8 C21 -41.30(19) . . . . ?
C11 C24 C26 C31 -0.2(4) . . . . ?
C11 C25 C29 C31 -0.3(4) . . . . ?
C12 N2 C1 N1 -14.6(2) . . . . ?
C12 N2 C1 C4 161.75(13) . . . . ?
C12 N2 C5 C2 -134.55(13) . . . . ?
C12 N2 C5 C7 111.28(14) . . . . ?
C12 N2 C5 C15 -5.17(17) . . . . ?
C13 C20 C27 C33 -1.2(3) . . . . ?
C13 C22 C28 O2 180.0(2) . . . . ?
C13 C22 C28 C33 -0.1(3) . . . . ?
C14 C4 C9 N3 -20.5(2) . . . . ?
C14 C4 C9 C8 164.02(14) . . . . ?
C15 C5 C7 C8 170.94(12) . . . . ?
C15 C5 C7 C11 45.59(16) . . . . ?
C15 C18 C19 C23 0.5(3) . . . . ?
C17 C15 C18 C19 0.2(3) . . . . ?
C17 C16 C23 C19 0.6(3) . . . . ?
C18 C15 C17 C12 175.85(16) . . . . ?
C18 C15 C17 C16 -0.5(3) . . . . ?
C18 C19 C23 C16 -0.9(3) . . . . ?
C20 C2 C4 C1 -81.64(14) . . . . ?
C20 C2 C4 C9 164.73(12) . . . . ?
C20 C2 C4 C14 38.32(17) . . . . ?
C20 C2 C5 N2 82.20(15) . . . . ?
C20 C2 C5 C7 -163.13(13) . . . . ?
C20 C2 C5 C15 -27.6(2) . . . . ?
C20 C13 C22 C28 0.2(3) . . . . ?
C20 C27 C33 C28 1.3(4) . . . . ?
C21 C8 C9 N3 -4.0(2) . . . . ?
C21 C8 C9 C4 171.04(14) . . . . ?
C22 C13 C20 C2 -177.06(15) . . . . ?
C22 C13 C20 C27 0.5(3) . . . . ?
C22 C28 C33 C27 -0.7(4) . . . . ?
C23 C16 C17 C12 -175.35(17) . . . . ?
C23 C16 C17 C15 0.1(3) . . . . ?
C24 C11 C25 C29 1.3(3) . . . . ?
C24 C26 C31 O3 -178.9(3) . . . . ?
C24 C26 C31 C29 1.3(4) . . . . ?
C25 C11 C24 C26 -1.1(3) . . . . ?
C25 C29 C31 O3 179.1(2) . . . . ?
C25 C29 C31 C26 -1.0(4) . . . . ?
C30 O3 C31 C26 -9.2(5) . . . . ?
C30 O3 C31 C29 170.6(3) . . . . ?
C32 O2 C28 C22 6.4(4) . . . . ?
C32 O2 C28 C33 -173.6(3) . . . . ?
